data_1543325
loop_
_publ_author_name
'Marshall, Jonathan L.'
'Uchida, Kazuyuki'
'Frederickson, Conerd K.'
'Sch\"utt, Christian'
'Zeidell, Andrew M.'
'Goetz, Katelyn P.'
'Finn, Tristan W.'
'Jarolimek, Karol'
'Zakharov, Lev N.'
'Risko, Chad'
'Herges, Rainer'
'Jurchescu, Oana D.'
'Haley, Michael M.'

_publ_section_title
;
 Indacenodibenzothiophenes: synthesis, optoelectronic properties and
 materials applications of molecules with strong antiaromatic character
;
_journal_issue 8
_journal_name_full 'Chem. Sci.'
_journal_page_first 5547
_journal_paper_doi 10.1039/C6SC00950F
_journal_volume 7
_journal_year 2016
_chemical_formula_sum 'C36 H10 F10 S2'
_chemical_formula_weight 696.56
_chemical_name_systematic
;
 ?
;
_space_group_crystal_system triclinic
_space_group_IT_number 2
_space_group_name_Hall '-P 1'
_space_group_name_H-M_alt 'P -1'
_symmetry_space_group_name_Hall '-P 1'
_symmetry_space_group_name_H-M 'P -1'
_atom_sites_solution_hydrogens difmap
_audit_creation_method SHELXL-2013
_audit_update_record
;
2016-02-01 deposited with the CCDC.
2016-05-13 downloaded from the CCDC.
;
_cell_angle_alpha 70.677(2)
_cell_angle_beta 76.199(3)
_cell_angle_gamma 86.760(3)
_cell_formula_units_Z 3
_cell_length_a 11.1062(5)
_cell_length_b 14.1291(6)
_cell_length_c 14.3389(6)
_cell_measurement_reflns_used 7673
_cell_measurement_temperature 223(2)
_cell_measurement_theta_max 66.34
_cell_measurement_theta_min 3.32
_cell_volume 2061.40(16)
_computing_cell_refinement 'Bruker SAINT'
_computing_data_collection 'Bruker APEX2'
_computing_data_reduction 'Bruker SAINT'
_computing_molecular_graphics 'Bruker SHELXTL'
_computing_publication_material 'Bruker SHELXTL'
_computing_structure_refinement 'SHELXL-2013 (Sheldrick 2013)'
_computing_structure_solution 'SHELXS-97 (Sheldrick 2008)'
_diffrn_ambient_temperature 223(2)
_diffrn_measured_fraction_theta_full 0.953
_diffrn_measured_fraction_theta_max 0.975
_diffrn_measurement_device_type 'Bruker APEX-II CCD'
_diffrn_measurement_method '\f and \w scans'
_diffrn_radiation_type CuK\a
_diffrn_radiation_wavelength 1.54178
_diffrn_reflns_av_R_equivalents 0.0521
_diffrn_reflns_av_unetI/netI 0.0444
_diffrn_reflns_Laue_measured_fraction_full 0.953
_diffrn_reflns_Laue_measured_fraction_max 0.975
_diffrn_reflns_limit_h_max 13
_diffrn_reflns_limit_h_min -13
_diffrn_reflns_limit_k_max 16
_diffrn_reflns_limit_k_min -16
_diffrn_reflns_limit_l_max 14
_diffrn_reflns_limit_l_min -17
_diffrn_reflns_number 27258
_diffrn_reflns_point_group_measured_fraction_full 0.953
_diffrn_reflns_point_group_measured_fraction_max 0.975
_diffrn_reflns_theta_full 67.679
_diffrn_reflns_theta_max 66.646
_diffrn_reflns_theta_min 3.316
_diffrn_source 'Incoatec I\mS'
_exptl_absorpt_coefficient_mu 2.643
_exptl_absorpt_correction_T_max 0.7528
_exptl_absorpt_correction_T_min 0.6650
_exptl_absorpt_correction_type multi-scan
_exptl_absorpt_process_details SADABS
_exptl_crystal_colour blue
_exptl_crystal_density_diffrn 1.683
_exptl_crystal_description cut-block
_exptl_crystal_F_000 1044
_exptl_crystal_size_max 0.120
_exptl_crystal_size_mid 0.080
_exptl_crystal_size_min 0.040
_refine_diff_density_max 0.315
_refine_diff_density_min -0.270
_refine_diff_density_rms 0.058
_refine_ls_extinction_method none
_refine_ls_goodness_of_fit_ref 1.044
_refine_ls_hydrogen_treatment refall
_refine_ls_matrix_type full
_refine_ls_number_parameters 709
_refine_ls_number_reflns 7106
_refine_ls_number_restraints 0
_refine_ls_restrained_S_all 1.044
_refine_ls_R_factor_all 0.0579
_refine_ls_R_factor_gt 0.0467
_refine_ls_shift/su_max 0.000
_refine_ls_shift/su_mean 0.000
_refine_ls_structure_factor_coef Fsqd
_refine_ls_weighting_details 'w=1/[\s^2^(Fo^2^)+(0.0708P)^2^+0.6483P] where P=(Fo^2^+2Fc^2^)/3'
_refine_ls_weighting_scheme calc
_refine_ls_wR_factor_gt 0.1170
_refine_ls_wR_factor_ref 0.1253
_reflns_Friedel_coverage 0.000
_reflns_number_gt 5752
_reflns_number_total 7106
_reflns_threshold_expression 'I > 2\s(I)'
_cod_data_source_file c6sc00950f2.cif
_cod_data_source_block cu_mh166_0m
_cod_depositor_comments 'Adding full bibliography for 1543324--1543327.cif.'
_cod_database_code 1543325
_shelx_space_group_comment
;
The symmetry employed for this shelxl refinement is uniquely defined
by the following loop, which should always be used as a source of
symmetry information in preference to the above space-group names.
They are only intended as comments.
;
_shelx_estimated_absorpt_t_min 0.742
_shelx_estimated_absorpt_t_max 0.902
_shelxl_version_number 2013-4

loop_
_space_group_symop_operation_xyz
'x, y, z'
'-x, -y, -z'

loop_
_atom_site_label
_atom_site_type_symbol
_atom_site_fract_x
_atom_site_fract_y
_atom_site_fract_z
_atom_site_U_iso_or_equiv
_atom_site_adp_type
_atom_site_occupancy
_atom_site_site_symmetry_order
_atom_site_calc_flag
S1 S 0.96941(6) 0.64012(5) 0.13220(4) 0.03625(17) Uani 1 1 d
F1 F 1.14682(13) 0.47408(10) 0.12465(10) 0.0387(3) Uani 1 1 d
F2 F 1.16491(16) 0.31670(12) 0.05895(11) 0.0493(4) Uani 1 1 d
F3 F 1.03877(19) 0.14375(13) 0.17541(15) 0.0616(5) Uani 1 1 d
F4 F 0.89407(17) 0.12868(12) 0.36246(14) 0.0597(5) Uani 1 1 d
F5 F 0.86822(15) 0.28560(12) 0.42784(11) 0.0485(4) Uani 1 1 d
C1 C 1.0114(2) 0.39788(19) 0.50199(18) 0.0330(5) Uani 1 1 d
C2 C 1.0002(2) 0.47596(18) 0.41230(17) 0.0319(5) Uani 1 1 d
C3 C 0.9905(2) 0.57866(18) 0.41258(18) 0.0321(5) Uani 1 1 d
C4 C 0.9829(2) 0.64049(18) 0.31056(18) 0.0316(5) Uani 1 1 d
C5 C 0.9891(2) 0.57787(18) 0.25389(17) 0.0317(5) Uani 1 1 d
C6 C 0.9994(2) 0.47449(18) 0.31486(18) 0.0313(5) Uani 1 1 d
C7 C 0.9642(2) 0.74290(18) 0.25688(18) 0.0343(6) Uani 1 1 d
C8 C 0.9546(2) 0.75353(18) 0.15761(18) 0.0351(6) Uani 1 1 d
C9 C 0.9332(3) 0.8463(2) 0.0906(2) 0.0438(7) Uani 1 1 d
C10 C 0.9200(3) 0.9282(2) 0.1237(2) 0.0489(8) Uani 1 1 d
C11 C 0.9293(3) 0.9189(2) 0.2218(2) 0.0470(7) Uani 1 1 d
C12 C 0.9526(3) 0.82780(19) 0.2880(2) 0.0397(6) Uani 1 1 d
C13 C 1.0082(2) 0.38741(18) 0.28053(18) 0.0303(5) Uani 1 1 d
C14 C 1.0815(2) 0.39027(17) 0.18521(18) 0.0306(5) Uani 1 1 d
C15 C 1.0922(2) 0.3101(2) 0.14977(19) 0.0360(6) Uani 1 1 d
C16 C 1.0291(3) 0.2215(2) 0.2096(2) 0.0418(6) Uani 1 1 d
C17 C 0.9566(3) 0.21443(19) 0.3038(2) 0.0419(6) Uani 1 1 d
C18 C 0.9460(2) 0.2957(2) 0.33776(19) 0.0364(6) Uani 1 1 d
S1A S 0.29350(6) 0.33614(5) 0.37282(4) 0.03783(17) Uani 1 1 d
F1A F 0.44167(18) 0.49984(13) 0.38322(12) 0.0538(4) Uani 1 1 d
F2A F 0.3877(2) 0.64526(16) 0.46528(14) 0.0738(6) Uani 1 1 d
F3A F 0.2894(2) 0.81844(14) 0.36526(15) 0.0739(6) Uani 1 1 d
F4A F 0.24589(18) 0.84359(12) 0.17976(15) 0.0617(5) Uani 1 1 d
F5A F 0.28768(16) 0.69548(12) 0.10086(12) 0.0484(4) Uani 1 1 d
C1A C 0.5040(2) 0.59886(18) 0.00722(18) 0.0304(5) Uani 1 1 d
C2A C 0.4482(2) 0.51634(18) 0.09222(18) 0.0306(5) Uani 1 1 d
C3A C 0.4461(2) 0.41719(18) 0.08326(18) 0.0291(5) Uani 1 1 d
C4A C 0.3882(2) 0.34909(18) 0.18386(18) 0.0308(5) Uani 1 1 d
C5A C 0.3621(2) 0.40545(19) 0.24888(18) 0.0320(5) Uani 1 1 d
C6A C 0.3943(2) 0.50967(18) 0.19389(17) 0.0310(5) Uani 1 1 d
C7A C 0.3479(2) 0.24666(19) 0.23331(19) 0.0330(5) Uani 1 1 d
C8A C 0.2928(2) 0.22915(19) 0.33776(19) 0.0359(6) Uani 1 1 d
C9A C 0.2428(3) 0.1357(2) 0.4021(2) 0.0446(7) Uani 1 1 d
C10A C 0.2476(3) 0.0595(2) 0.3617(2) 0.0507(7) Uani 1 1 d
C11A C 0.3006(3) 0.0750(2) 0.2591(2) 0.0492(7) Uani 1 1 d
C12A C 0.3511(3) 0.1668(2) 0.1953(2) 0.0402(6) Uani 1 1 d
C13A C 0.3675(2) 0.59102(19) 0.23767(18) 0.0329(5) Uani 1 1 d
C14A C 0.3885(3) 0.5817(2) 0.33258(19) 0.0400(6) Uani 1 1 d
C15A C 0.3612(3) 0.6567(2) 0.3754(2) 0.0480(7) Uani 1 1 d
C16A C 0.3121(3) 0.7446(2) 0.3251(2) 0.0488(8) Uani 1 1 d
C17A C 0.2908(3) 0.7573(2) 0.2311(2) 0.0454(7) Uani 1 1 d
C18A C 0.3163(2) 0.6811(2) 0.18948(19) 0.0365(6) Uani 1 1 d
S1B S 0.71362(6) 0.15488(4) 0.12736(4) 0.03623(17) Uani 1 1 d
F1B F 0.54136(16) 0.00108(12) 0.11822(11) 0.0470(4) Uani 1 1 d
F2B F 0.56687(18) -0.14875(14) 0.04156(12) 0.0558(5) Uani 1 1 d
F3B F 0.64552(16) -0.32971(12) 0.14404(13) 0.0515(4) Uani 1 1 d
F4B F 0.69254(15) -0.36037(10) 0.32900(12) 0.0463(4) Uani 1 1 d
F5B F 0.67598(15) -0.21063(11) 0.40498(10) 0.0407(4) Uani 1 1 d
C1B C 0.4840(2) -0.09778(17) 0.49375(17) 0.0289(5) Uani 1 1 d
C2B C 0.5458(2) -0.01854(17) 0.40782(17) 0.0284(5) Uani 1 1 d
C3B C 0.5593(2) 0.07940(17) 0.41614(17) 0.0280(5) Uani 1 1 d
C4B C 0.6193(2) 0.14393(17) 0.31543(17) 0.0281(5) Uani 1 1 d
C5B C 0.6408(2) 0.08724(17) 0.25132(17) 0.0299(5) Uani 1 1 d
C6B C 0.5969(2) -0.01462(17) 0.30645(17) 0.0288(5) Uani 1 1 d
C7B C 0.6601(2) 0.24583(17) 0.26598(17) 0.0284(5) Uani 1 1 d
C8B C 0.7158(2) 0.26222(17) 0.16217(18) 0.0303(5) Uani 1 1 d
C9B C 0.7629(2) 0.35654(19) 0.09714(19) 0.0358(6) Uani 1 1 d
C10B C 0.7539(3) 0.43390(19) 0.1361(2) 0.0373(6) Uani 1 1 d
C11B C 0.6993(3) 0.41958(19) 0.2383(2) 0.0373(6) Uani 1 1 d
C12B C 0.6524(2) 0.32674(18) 0.30296(19) 0.0319(5) Uani 1 1 d
C13B C 0.6064(2) -0.09789(17) 0.26586(17) 0.0303(5) Uani 1 1 d
C14B C 0.5808(2) -0.08652(18) 0.17183(18) 0.0332(5) Uani 1 1 d
C15B C 0.5935(2) -0.1630(2) 0.13081(19) 0.0375(6) Uani 1 1 d
C16B C 0.6323(2) -0.25550(19) 0.1831(2) 0.0363(6) Uani 1 1 d
C17B C 0.6563(2) -0.27066(18) 0.27698(19) 0.0348(6) Uani 1 1 d
C18B C 0.6445(2) -0.19262(18) 0.31616(17) 0.0312(5) Uani 1 1 d
H1 H 1.014(2) 0.3306(19) 0.5036(17) 0.024(6) Uiso 1 1 d
H9 H 0.924(3) 0.853(2) 0.026(2) 0.046(8) Uiso 1 1 d
H10 H 0.905(3) 0.988(2) 0.080(2) 0.048(8) Uiso 1 1 d
H11 H 0.919(3) 0.974(2) 0.244(2) 0.053(9) Uiso 1 1 d
H12 H 0.961(3) 0.824(2) 0.353(2) 0.042(8) Uiso 1 1 d
H1A H 0.512(3) 0.664(2) 0.011(2) 0.037(7) Uiso 1 1 d
H9A H 0.199(3) 0.126(2) 0.474(2) 0.051(8) Uiso 1 1 d
H10A H 0.207(3) -0.002(2) 0.400(2) 0.055(9) Uiso 1 1 d
H11A H 0.298(3) 0.021(3) 0.235(3) 0.071(11) Uiso 1 1 d
H12A H 0.393(3) 0.176(2) 0.126(2) 0.048(8) Uiso 1 1 d
H1B H 0.471(2) -0.1625(19) 0.4861(18) 0.028(6) Uiso 1 1 d
H9B H 0.797(3) 0.364(2) 0.031(2) 0.052(9) Uiso 1 1 d
H10B H 0.785(3) 0.497(2) 0.099(2) 0.050(9) Uiso 1 1 d
H11B H 0.698(3) 0.478(2) 0.263(2) 0.048(8) Uiso 1 1 d
H12B H 0.614(3) 0.320(2) 0.370(2) 0.036(7) Uiso 1 1 d

loop_
_atom_site_aniso_label
_atom_site_aniso_U_11
_atom_site_aniso_U_22
_atom_site_aniso_U_33
_atom_site_aniso_U_23
_atom_site_aniso_U_13
_atom_site_aniso_U_12
S1 0.0443(3) 0.0348(3) 0.0256(3) -0.0049(2) -0.0084(2) 0.0042(3)
F1 0.0442(8) 0.0345(7) 0.0304(7) -0.0068(6) -0.0011(6) -0.0002(6)
F2 0.0638(10) 0.0528(9) 0.0349(8) -0.0220(7) -0.0087(7) 0.0087(8)
F3 0.0811(13) 0.0456(10) 0.0734(12) -0.0353(9) -0.0234(10) -0.0027(9)
F4 0.0646(11) 0.0403(9) 0.0677(12) -0.0066(8) -0.0145(9) -0.0184(8)
F5 0.0473(9) 0.0522(9) 0.0355(8) -0.0063(7) 0.0012(7) -0.0102(7)
C1 0.0353(12) 0.0303(12) 0.0305(13) -0.0094(10) -0.0042(10) 0.0046(10)
C2 0.0354(12) 0.0308(12) 0.0268(12) -0.0084(10) -0.0051(10) 0.0058(10)
C3 0.0331(12) 0.0321(12) 0.0277(12) -0.0076(10) -0.0052(10) 0.0063(10)
C4 0.0342(12) 0.0313(12) 0.0274(12) -0.0084(10) -0.0060(10) 0.0031(10)
C5 0.0353(12) 0.0315(12) 0.0249(12) -0.0061(10) -0.0059(10) 0.0029(10)
C6 0.0322(12) 0.0304(12) 0.0279(12) -0.0068(10) -0.0055(10) 0.0037(9)
C7 0.0303(12) 0.0333(13) 0.0316(13) -0.0032(10) -0.0030(10) -0.0001(10)
C8 0.0339(12) 0.0342(13) 0.0292(12) -0.0038(10) -0.0017(10) 0.0004(10)
C9 0.0468(15) 0.0395(15) 0.0317(14) 0.0012(12) -0.0030(12) 0.0026(12)
C10 0.0521(17) 0.0309(14) 0.0425(16) 0.0051(12) 0.0034(13) 0.0030(12)
C11 0.0494(16) 0.0278(13) 0.0522(18) -0.0074(13) 0.0016(13) 0.0001(11)
C12 0.0425(14) 0.0334(14) 0.0379(15) -0.0085(11) -0.0037(12) -0.0004(11)
C13 0.0321(12) 0.0322(12) 0.0277(12) -0.0088(10) -0.0113(10) 0.0037(10)
C14 0.0325(12) 0.0294(12) 0.0290(12) -0.0062(10) -0.0106(10) 0.0014(9)
C15 0.0390(13) 0.0401(14) 0.0331(13) -0.0148(11) -0.0134(11) 0.0054(11)
C16 0.0516(16) 0.0362(14) 0.0494(16) -0.0212(12) -0.0237(13) 0.0023(12)
C17 0.0443(14) 0.0311(13) 0.0481(16) -0.0034(12) -0.0182(13) -0.0087(11)
C18 0.0345(13) 0.0397(14) 0.0317(13) -0.0075(11) -0.0071(11) -0.0008(10)
S1A 0.0447(4) 0.0404(3) 0.0254(3) -0.0100(3) -0.0036(3) 0.0006(3)
F1A 0.0723(11) 0.0580(10) 0.0395(9) -0.0202(8) -0.0241(8) 0.0096(9)
F2A 0.1072(17) 0.0862(14) 0.0433(10) -0.0420(10) -0.0149(10) -0.0037(12)
F3A 0.0957(15) 0.0585(11) 0.0730(13) -0.0477(11) 0.0091(11) -0.0054(10)
F4A 0.0659(11) 0.0374(9) 0.0773(12) -0.0225(9) -0.0047(9) 0.0082(8)
F5A 0.0577(10) 0.0451(9) 0.0440(9) -0.0149(7) -0.0164(8) 0.0088(7)
C1A 0.0319(12) 0.0316(12) 0.0308(12) -0.0136(10) -0.0085(10) 0.0018(10)
C2A 0.0323(12) 0.0362(13) 0.0258(12) -0.0133(10) -0.0073(10) 0.0024(10)
C3A 0.0298(11) 0.0330(12) 0.0272(12) -0.0123(10) -0.0083(9) 0.0018(9)
C4A 0.0295(11) 0.0348(13) 0.0299(12) -0.0123(10) -0.0088(10) 0.0044(10)
C5A 0.0334(12) 0.0367(13) 0.0264(12) -0.0112(10) -0.0067(10) 0.0024(10)
C6A 0.0334(12) 0.0360(13) 0.0268(12) -0.0133(10) -0.0091(10) 0.0022(10)
C7A 0.0312(12) 0.0341(13) 0.0329(13) -0.0098(10) -0.0093(10) 0.0067(10)
C8A 0.0345(12) 0.0382(14) 0.0336(13) -0.0099(11) -0.0090(10) 0.0054(10)
C9A 0.0468(15) 0.0424(15) 0.0355(14) -0.0041(12) -0.0055(12) 0.0023(12)
C10A 0.0566(18) 0.0347(15) 0.0497(17) -0.0037(13) -0.0060(14) -0.0001(13)
C11A 0.0569(18) 0.0343(15) 0.0565(18) -0.0179(14) -0.0092(15) 0.0030(13)
C12A 0.0445(15) 0.0365(14) 0.0386(14) -0.0141(12) -0.0064(12) 0.0065(11)
C13A 0.0317(12) 0.0372(13) 0.0302(12) -0.0153(11) -0.0012(10) -0.0028(10)
C14A 0.0450(15) 0.0439(15) 0.0316(13) -0.0163(12) -0.0039(11) -0.0016(12)
C15A 0.0562(17) 0.0590(19) 0.0330(14) -0.0273(14) 0.0018(13) -0.0101(14)
C16A 0.0507(16) 0.0477(17) 0.0513(17) -0.0338(14) 0.0091(14) -0.0079(13)
C17A 0.0407(14) 0.0361(14) 0.0548(18) -0.0194(13) 0.0044(13) -0.0018(11)
C18A 0.0353(13) 0.0411(14) 0.0344(13) -0.0173(11) -0.0032(11) -0.0026(11)
S1B 0.0536(4) 0.0280(3) 0.0213(3) -0.0065(2) 0.0008(3) -0.0026(3)
F1B 0.0703(11) 0.0406(8) 0.0349(8) -0.0123(7) -0.0234(8) 0.0122(8)
F2B 0.0788(12) 0.0631(11) 0.0406(9) -0.0307(8) -0.0240(9) 0.0094(9)
F3B 0.0590(10) 0.0478(9) 0.0605(10) -0.0373(8) -0.0103(8) 0.0034(8)
F4B 0.0571(10) 0.0268(7) 0.0517(9) -0.0115(7) -0.0093(8) 0.0053(7)
F5B 0.0579(9) 0.0360(8) 0.0260(7) -0.0071(6) -0.0110(7) 0.0063(7)
C1B 0.0364(12) 0.0259(12) 0.0252(11) -0.0094(10) -0.0067(10) -0.0012(9)
C2B 0.0359(12) 0.0268(11) 0.0224(11) -0.0081(9) -0.0064(9) 0.0007(9)
C3B 0.0360(12) 0.0249(11) 0.0240(11) -0.0079(9) -0.0086(10) 0.0008(9)
C4B 0.0322(12) 0.0287(12) 0.0245(11) -0.0096(10) -0.0077(9) 0.0018(9)
C5B 0.0394(13) 0.0259(12) 0.0215(11) -0.0061(9) -0.0041(10) -0.0006(9)
C6B 0.0371(12) 0.0262(11) 0.0235(11) -0.0079(9) -0.0080(10) 0.0007(9)
C7B 0.0300(11) 0.0276(12) 0.0259(11) -0.0063(9) -0.0070(9) 0.0014(9)
C8B 0.0345(12) 0.0280(12) 0.0269(12) -0.0073(10) -0.0065(10) 0.0008(9)
C9B 0.0408(13) 0.0339(13) 0.0259(12) -0.0040(10) -0.0028(11) -0.0026(10)
C10B 0.0434(14) 0.0268(13) 0.0360(14) -0.0026(11) -0.0079(11) -0.0058(10)
C11B 0.0449(14) 0.0286(13) 0.0410(14) -0.0131(11) -0.0117(12) -0.0011(11)
C12B 0.0355(12) 0.0306(12) 0.0290(12) -0.0105(10) -0.0056(10) 0.0010(10)
C13B 0.0372(12) 0.0282(12) 0.0232(11) -0.0086(10) -0.0019(10) -0.0019(9)
C14B 0.0392(13) 0.0304(12) 0.0281(12) -0.0088(10) -0.0059(10) 0.0023(10)
C15B 0.0408(14) 0.0470(15) 0.0299(13) -0.0201(12) -0.0065(11) -0.0017(11)
C16B 0.0347(13) 0.0355(13) 0.0430(15) -0.0236(12) -0.0013(11) -0.0019(10)
C17B 0.0347(13) 0.0271(12) 0.0390(14) -0.0109(11) -0.0015(11) 0.0000(10)
C18B 0.0376(12) 0.0293(12) 0.0247(12) -0.0080(10) -0.0037(10) -0.0023(10)

loop_
_atom_type_symbol
_atom_type_description
_atom_type_scat_dispersion_real
_atom_type_scat_dispersion_imag
_atom_type_scat_source
C C 0.0181 0.0091 'International Tables Vol C Tables 4.2.6.8 and 6.1.1.4'
H H 0.0000 0.0000 'International Tables Vol C Tables 4.2.6.8 and 6.1.1.4'
F F 0.0727 0.0534 'International Tables Vol C Tables 4.2.6.8 and 6.1.1.4'
S S 0.3331 0.5567 'International Tables Vol C Tables 4.2.6.8 and 6.1.1.4'

loop_
_geom_angle_atom_site_label_1
_geom_angle_atom_site_label_2
_geom_angle_atom_site_label_3
_geom_angle
_geom_angle_site_symmetry_1
C5 S1 C8 90.23(12) .
C3 C1 C2 118.9(2) 2_766
C6 C2 C1 131.4(2) .
C6 C2 C3 109.2(2) .
C1 C2 C3 119.4(2) .
C1 C3 C2 121.7(2) 2_766
C1 C3 C4 131.9(2) 2_766
C2 C3 C4 106.4(2) .
C5 C4 C7 113.7(2) .
C5 C4 C3 107.6(2) .
C7 C4 C3 138.6(2) .
C4 C5 C6 110.8(2) .
C4 C5 S1 112.87(18) .
C6 C5 S1 136.0(2) .
C2 C6 C5 106.0(2) .
C2 C6 C13 127.7(2) .
C5 C6 C13 126.3(2) .
C12 C7 C8 119.0(2) .
C12 C7 C4 130.7(2) .
C8 C7 C4 110.2(2) .
C9 C8 C7 121.3(3) .
C9 C8 S1 125.8(2) .
C7 C8 S1 112.95(18) .
C10 C9 C8 118.5(3) .
C9 C10 C11 120.9(3) .
C12 C11 C10 121.0(3) .
C11 C12 C7 119.2(3) .
C18 C13 C14 114.6(2) .
C18 C13 C6 124.0(2) .
C14 C13 C6 121.4(2) .
F1 C14 C15 117.0(2) .
F1 C14 C13 119.6(2) .
C15 C14 C13 123.4(2) .
F2 C15 C14 120.8(2) .
F2 C15 C16 119.7(2) .
C14 C15 C16 119.5(2) .
F3 C16 C17 120.8(2) .
F3 C16 C15 119.7(3) .
C17 C16 C15 119.5(2) .
F4 C17 C16 120.0(2) .
F4 C17 C18 119.8(3) .
C16 C17 C18 120.2(2) .
F5 C18 C17 117.2(2) .
F5 C18 C13 119.9(2) .
C17 C18 C13 122.8(2) .
C5A S1A C8A 90.39(12) .
C3A C1A C2A 118.5(2) 2_665
C6A C2A C1A 130.9(2) .
C6A C2A C3A 108.7(2) .
C1A C2A C3A 120.3(2) .
C1A C3A C2A 121.2(2) 2_665
C1A C3A C4A 132.0(2) 2_665
C2A C3A C4A 106.9(2) .
C5A C4A C7A 112.8(2) .
C5A C4A C3A 107.0(2) .
C7A C4A C3A 140.2(2) .
C4A C5A C6A 110.7(2) .
C4A C5A S1A 113.45(19) .
C6A C5A S1A 135.77(19) .
C2A C6A C5A 106.6(2) .
C2A C6A C13A 128.5(2) .
C5A C6A C13A 124.8(2) .
C12A C7A C8A 118.3(2) .
C12A C7A C4A 131.1(2) .
C8A C7A C4A 110.6(2) .
C9A C8A C7A 121.8(3) .
C9A C8A S1A 125.4(2) .
C7A C8A S1A 112.79(19) .
C10A C9A C8A 118.1(3) .
C9A C10A C11A 121.2(3) .
C12A C11A C10A 121.0(3) .
C11A C12A C7A 119.6(3) .
C18A C13A C14A 115.5(2) .
C18A C13A C6A 122.7(2) .
C14A C13A C6A 121.8(2) .
F1A C14A C15A 117.5(2) .
F1A C14A C13A 120.1(2) .
C15A C14A C13A 122.3(3) .
F2A C15A C16A 119.8(3) .
F2A C15A C14A 119.8(3) .
C16A C15A C14A 120.4(3) .
F3A C16A C15A 120.3(3) .
F3A C16A C17A 120.4(3) .
C15A C16A C17A 119.3(2) .
F4A C17A C16A 120.1(2) .
F4A C17A C18A 119.9(3) .
C16A C17A C18A 120.0(3) .
F5A C18A C17A 117.4(3) .
F5A C18A C13A 120.1(2) .
C17A C18A C13A 122.5(3) .
C5B S1B C8B 90.08(11) .
C3B C1B C2B 118.4(2) 2_656
C6B C2B C1B 131.0(2) .
C6B C2B C3B 109.0(2) .
C1B C2B C3B 119.9(2) .
C1B C3B C2B 121.6(2) 2_656
C1B C3B C4B 131.9(2) 2_656
C2B C3B C4B 106.38(19) .
C5B C4B C7B 113.5(2) .
C5B C4B C3B 107.9(2) .
C7B C4B C3B 138.5(2) .
C4B C5B C6B 110.4(2) .
C4B C5B S1B 113.14(17) .
C6B C5B S1B 136.49(18) .
C2B C6B C5B 106.3(2) .
C2B C6B C13B 127.0(2) .
C5B C6B C13B 126.8(2) .
C12B C7B C8B 118.7(2) .
C12B C7B C4B 131.0(2) .
C8B C7B C4B 110.2(2) .
C9B C8B C7B 121.2(2) .
C9B C8B S1B 125.73(19) .
C7B C8B S1B 113.02(17) .
C10B C9B C8B 118.4(2) .
C9B C10B C11B 121.4(2) .
C12B C11B C10B 120.6(2) .
C11B C12B C7B 119.7(2) .
C18B C13B C14B 115.3(2) .
C18B C13B C6B 122.7(2) .
C14B C13B C6B 122.0(2) .
F1B C14B C15B 117.2(2) .
F1B C14B C13B 120.0(2) .
C15B C14B C13B 122.8(2) .
F2B C15B C14B 120.5(2) .
F2B C15B C16B 119.6(2) .
C14B C15B C16B 119.9(2) .
F3B C16B C15B 120.4(2) .
F3B C16B C17B 120.3(2) .
C15B C16B C17B 119.3(2) .
F4B C17B C16B 119.9(2) .
F4B C17B C18B 120.2(2) .
C16B C17B C18B 119.9(2) .
F5B C18B C17B 116.9(2) .
F5B C18B C13B 120.2(2) .
C17B C18B C13B 122.8(2) .

loop_
_geom_bond_atom_site_label_1
_geom_bond_atom_site_label_2
_geom_bond_distance
_geom_bond_site_symmetry_2
S1 C5 1.735(2) .
S1 C8 1.748(3) .
F1 C14 1.341(3) .
F2 C15 1.335(3) .
F3 C16 1.333(3) .
F4 C17 1.342(3) .
F5 C18 1.339(3) .
C1 C3 1.366(3) 2_766
C1 C2 1.417(3) .
C2 C6 1.406(3) .
C2 C3 1.450(3) .
C3 C1 1.366(3) 2_766
C3 C4 1.454(3) .
C4 C5 1.375(3) .
C4 C7 1.426(3) .
C5 C6 1.447(3) .
C6 C13 1.460(3) .
C7 C12 1.401(4) .
C7 C8 1.411(4) .
C8 C9 1.392(4) .
C9 C10 1.376(4) .
C10 C11 1.397(4) .
C11 C12 1.376(4) .
C13 C18 1.399(3) .
C13 C14 1.403(3) .
C14 C15 1.375(3) .
C15 C16 1.378(4) .
C16 C17 1.372(4) .
C17 C18 1.377(4) .
S1A C5A 1.728(2) .
S1A C8A 1.745(3) .
F1A C14A 1.337(3) .
F2A C15A 1.345(3) .
F3A C16A 1.334(3) .
F4A C17A 1.337(3) .
F5A C18A 1.331(3) .
C1A C3A 1.371(3) 2_665
C1A C2A 1.418(3) .
C2A C6A 1.411(3) .
C2A C3A 1.451(3) .
C3A C1A 1.371(3) 2_665
C3A C4A 1.459(3) .
C4A C5A 1.387(3) .
C4A C7A 1.428(3) .
C5A C6A 1.440(3) .
C6A C13A 1.468(3) .
C7A C12A 1.401(4) .
C7A C8A 1.419(3) .
C8A C9A 1.391(4) .
C9A C10A 1.374(4) .
C10A C11A 1.396(4) .
C11A C12A 1.373(4) .
C13A C18A 1.395(4) .
C13A C14A 1.397(4) .
C14A C15A 1.378(4) .
C15A C16A 1.371(5) .
C16A C17A 1.376(4) .
C17A C18A 1.381(4) .
S1B C5B 1.733(2) .
S1B C8B 1.749(2) .
F1B C14B 1.336(3) .
F2B C15B 1.330(3) .
F3B C16B 1.329(3) .
F4B C17B 1.336(3) .
F5B C18B 1.340(3) .
C1B C3B 1.371(3) 2_656
C1B C2B 1.419(3) .
C2B C6B 1.412(3) .
C2B C3B 1.447(3) .
C3B C1B 1.371(3) 2_656
C3B C4B 1.449(3) .
C4B C5B 1.380(3) .
C4B C7B 1.424(3) .
C5B C6B 1.441(3) .
C6B C13B 1.464(3) .
C7B C12B 1.401(3) .
C7B C8B 1.414(3) .
C8B C9B 1.394(3) .
C9B C10B 1.372(4) .
C10B C11B 1.396(4) .
C11B C12B 1.376(3) .
C13B C18B 1.391(3) .
C13B C14B 1.400(3) .
C14B C15B 1.377(4) .
C15B C16B 1.378(4) .
C16B C17B 1.379(4) .
C17B C18B 1.381(3) .
